data_4325890
loop_
_publ_author_name
'Zahida P. Malik'
'Oksana Sologub'
'Andriy Grytsiv'
'Gerald Giester'
'Peter F. Rogl'

_publ_section_title
;
 Crystal Structure of Novel Ni-Zn Borides: First Observation of a
 Boron-Metal Nested Cage Unit: B20Ni6
;
_journal_name_full 'Inorganic Chemistry'
_journal_page_first 7669
_journal_page_last 7675
_journal_paper_doi 10.1021/ic2007167
_journal_volume 50
_journal_year 2011
_chemical_formula_sum 'B96 Ni144 Zn12'
_chemical_formula_weight 10217.59
_chemical_name_systematic
;
 ?
;
_space_group_IT_number 64
_symmetry_cell_setting orthorhombic
_symmetry_space_group_name_Hall '-C 2ac 2'
_symmetry_space_group_name_H-M 'C m c a'
_atom_sites_solution_hydrogens geom
_atom_sites_solution_primary direct
_atom_sites_solution_secondary difmap
_audit_creation_method SHELXL-97
_audit_update_record
;
2011-06-14 # Formatted by publCIF
;
_cell_angle_alpha 90.00
_cell_angle_beta 90.00
_cell_angle_gamma 90.00
_cell_formula_units_Z 1
_cell_length_a 10.5270(2)
_cell_length_b 14.5236(3)
_cell_length_c 14.5537(3)
_cell_measurement_temperature 293(2)
_cell_measurement_theta_max 34.99
_cell_measurement_theta_min 2.77
_cell_volume 2225.11(8)
_computing_structure_refinement 'SHELXL-97 (Sheldrick, 1997)'
_diffrn_ambient_temperature 293(2)
_diffrn_measured_fraction_theta_full 0.998
_diffrn_measured_fraction_theta_max 0.998
_diffrn_radiation_monochromator graphite
_diffrn_radiation_source 'fine-focus sealed tube'
_diffrn_radiation_type MoK\a
_diffrn_radiation_wavelength 0.71073
_diffrn_reflns_av_R_equivalents 0.0315
_diffrn_reflns_av_sigmaI/netI 0.0391
_diffrn_reflns_limit_h_max 16
_diffrn_reflns_limit_h_min -16
_diffrn_reflns_limit_k_max 23
_diffrn_reflns_limit_k_min -23
_diffrn_reflns_limit_l_max 23
_diffrn_reflns_limit_l_min -23
_diffrn_reflns_number 4739
_diffrn_reflns_theta_full 34.99
_diffrn_reflns_theta_max 34.99
_diffrn_reflns_theta_min 2.77
_exptl_absorpt_coefficient_mu 32.762
_exptl_crystal_colour gray
_exptl_crystal_density_diffrn 7.625
_exptl_crystal_description prism
_exptl_crystal_F_000 4846.0
_refine_diff_density_max 2.103
_refine_diff_density_min -1.488
_refine_diff_density_rms 0.309
_refine_ls_extinction_coef 0.000167(10)
_refine_ls_extinction_expression Fc^*^=kFc[1+0.001xFc^2^\l^3^/sin(2\q)]^-1/4^
_refine_ls_extinction_method SHELXL
_refine_ls_goodness_of_fit_ref 1.037
_refine_ls_hydrogen_treatment mixed
_refine_ls_matrix_type full
_refine_ls_number_parameters 129
_refine_ls_number_reflns 2554
_refine_ls_number_restraints 0
_refine_ls_restrained_S_all 1.037
_refine_ls_R_factor_all 0.0561
_refine_ls_R_factor_gt 0.0287
_refine_ls_shift/su_max 0.001
_refine_ls_shift/su_mean 0.000
_refine_ls_structure_factor_coef Fsqd
_refine_ls_weighting_details 'calc w=1/[\s^2^(Fo^2^)+(0.0197P)^2^+0.0000P] where P=(Fo^2^+2Fc^2^)/3'
_refine_ls_weighting_scheme calc
_refine_ls_wR_factor_gt 0.0483
_refine_ls_wR_factor_ref 0.0535
_reflns_number_gt 1823
_reflns_number_total 2559
_reflns_threshold_expression >2sigma(I)
_cod_data_source_file ic2007167_si_002_2.cif
_cod_data_source_block niznb28
_cod_original_sg_symbol_Hall '-C 2bc 2'
_cod_original_formula_sum 'B96 Ni144  Zn12'
_cod_database_code 4325890

loop_
_symmetry_equiv_pos_as_xyz
'x, y, z'
'-x+1/2, -y, z+1/2'
'x, -y, -z'
'-x+1/2, y, -z+1/2'
'x+1/2, y+1/2, z'
'-x+1, -y+1/2, z+1/2'
'x+1/2, -y+1/2, -z'
'-x+1, y+1/2, -z+1/2'
'-x, -y, -z'
'x-1/2, y, -z-1/2'
'-x, y, z'
'x-1/2, -y, z-1/2'
'-x+1/2, -y+1/2, -z'
'x, y+1/2, -z-1/2'
'-x+1/2, y+1/2, z'
'x, -y+1/2, z-1/2'

loop_
_atom_site_label
_atom_site_type_symbol
_atom_site_fract_x
_atom_site_fract_y
_atom_site_fract_z
_atom_site_U_iso_or_equiv
_atom_site_adp_type
_atom_site_occupancy
_atom_site_symmetry_multiplicity
_atom_site_calc_flag
_atom_site_refinement_flags
Zn1 Zn 0.0000 0.26794(4) 0.23828(4) 0.01087(12) Uani 1 2 d S
Zn2 Zn 0.0000 0.0000 0.0000 0.00963(16) Uani 1 4 d S
Ni1 Ni 0.0000 0.42251(4) 0.08096(4) 0.00924(13) Uani 1 2 d S
Ni2 Ni 0.37254(5) 0.06824(3) 0.06440(3) 0.01040(10) Uani 1 1 d .
Ni3 Ni 0.0000 0.13668(4) 0.12413(4) 0.00825(12) Uani 1 2 d S
Ni4 Ni 0.13373(4) 0.42087(3) 0.22086(3) 0.00868(9) Uani 1 1 d .
Ni5 Ni 0.16955(4) 0.00959(3) 0.13227(3) 0.00881(9) Uani 1 1 d .
Ni6 Ni 0.0000 0.38296(4) 0.36934(4) 0.00818(13) Uani 1 2 d S
Ni7 Ni 0.16960(4) 0.13245(3) 0.00178(3) 0.00933(9) Uani 1 1 d .
Ni8 Ni 0.13588(4) 0.28315(3) 0.08587(3) 0.00913(9) Uani 1 1 d .
Ni9 Ni 0.36810(4) 0.23615(3) 0.10344(3) 0.00898(9) Uani 1 1 d .
Ni10 Ni 0.13440(4) 0.11128(3) 0.26854(3) 0.00978(10) Uani 1 1 d .
Ni11 Ni 0.2500 0.26391(4) 0.2500 0.00811(12) Uani 1 2 d S
B1 B 0.0000 0.0249(4) 0.3280(4) 0.0122(11) Uiso 1 2 d S
B2 B 0.0000 0.0113(4) 0.2053(4) 0.0082(10) Uiso 1 2 d S
B3 B 0.1906(4) 0.4256(3) 0.0792(3) 0.0093(7) Uiso 1 1 d .
B4 B 0.0000 0.1727(4) 0.4824(4) 0.0113(11) Uiso 1 2 d S
B5 B 0.0000 0.2958(4) 0.4969(4) 0.0102(10) Uiso 1 2 d S
B6 B 0.2987(4) 0.3624(3) 0.1514(3) 0.0092(7) Uiso 1 1 d .
B7 B 0.2115(4) 0.1546(3) 0.1426(3) 0.0121(8) Uiso 1 1 d .
B8 B 0.2722(7) 0.5000 0.0000 0.007(2) Uiso 0.70(2) 2 d SP
B9 B 0.0000 0.1428(6) 0.3615(5) 0.008(2) Uiso 0.65(2) 2 d SP

loop_
_atom_site_aniso_label
_atom_site_aniso_U_11
_atom_site_aniso_U_22
_atom_site_aniso_U_33
_atom_site_aniso_U_23
_atom_site_aniso_U_13
_atom_site_aniso_U_12
Zn1 0.0098(3) 0.0111(3) 0.0117(3) -0.0025(2) 0.000 0.000
Zn2 0.0097(4) 0.0096(4) 0.0096(4) 0.0011(3) 0.000 0.000
Ni1 0.0083(3) 0.0102(3) 0.0092(3) -0.0022(2) 0.000 0.000
Ni2 0.0112(2) 0.0096(2) 0.0104(2) 0.00078(15) 0.00040(18) 0.00052(18)
Ni3 0.0092(3) 0.0081(3) 0.0074(3) 0.0007(2) 0.000 0.000
Ni4 0.0086(2) 0.0099(2) 0.00747(19) -0.00059(15) -0.00026(17) 0.00141(17)
Ni5 0.0096(2) 0.0080(2) 0.0088(2) 0.00080(15) 0.00138(16) 0.00031(16)
Ni6 0.0089(3) 0.0078(3) 0.0078(3) -0.0002(2) 0.000 0.000
Ni7 0.0096(2) 0.0096(2) 0.0088(2) 0.00169(15) 0.00049(17) 0.00151(17)
Ni8 0.0089(2) 0.00791(19) 0.0106(2) -0.00003(15) -0.00108(17) -0.00022(17)
Ni9 0.0108(2) 0.0073(2) 0.00881(19) 0.00049(15) 0.00187(17) 0.00083(16)
Ni10 0.0120(2) 0.0093(2) 0.0081(2) -0.00042(15) 0.00045(17) -0.00160(17)
Ni11 0.0090(3) 0.0075(3) 0.0078(3) 0.000 0.0006(2) 0.000

loop_
_atom_type_symbol
_atom_type_description
_atom_type_scat_dispersion_real
_atom_type_scat_dispersion_imag
_atom_type_scat_source
B B 0.0013 0.0007 'International Tables Vol C Tables 4.2.6.8 and 6.1.1.4'
Ni Ni 0.3393 1.1124 'International Tables Vol C Tables 4.2.6.8 and 6.1.1.4'
Zn Zn 0.2839 1.4301 'International Tables Vol C Tables 4.2.6.8 and 6.1.1.4'

loop_
_geom_angle_atom_site_label_1
_geom_angle_atom_site_label_2
_geom_angle_atom_site_label_3
_geom_angle
_geom_angle_site_symmetry_1
_geom_angle_site_symmetry_3
Ni3 Zn1 Ni6 172.28(3) . .
Ni3 Zn1 B9 85.69(18) . .
Ni6 Zn1 B9 86.59(18) . .
Ni3 Zn1 Ni11 91.476(15) . .
Ni6 Zn1 Ni11 88.050(15) . .
B9 Zn1 Ni11 86.491(17) . .
Ni3 Zn1 Ni11 91.476(15) . 10_556
Ni6 Zn1 Ni11 88.050(15) . 10_556
B9 Zn1 Ni11 86.491(17) . 10_556
Ni11 Zn1 Ni11 172.16(3) . 10_556
Ni3 Zn1 Ni4 124.80(2) . .
Ni6 Zn1 Ni4 61.201(18) . .
B9 Zn1 Ni4 131.74(13) . .
Ni11 Zn1 Ni4 59.551(16) . .
Ni11 Zn1 Ni4 123.81(2) 10_556 .
Ni3 Zn1 Ni4 124.80(2) . 11
Ni6 Zn1 Ni4 61.201(18) . 11
B9 Zn1 Ni4 131.74(13) . 11
Ni11 Zn1 Ni4 123.81(2) . 11
Ni11 Zn1 Ni4 59.551(16) 10_556 11
Ni4 Zn1 Ni4 64.40(2) . 11
Ni3 Zn1 Ni8 60.837(19) . 11
Ni6 Zn1 Ni8 125.10(2) . 11
B9 Zn1 Ni8 130.37(13) . 11
Ni11 Zn1 Ni8 126.50(2) . 11
Ni11 Zn1 Ni8 61.132(11) 10_556 11
Ni4 Zn1 Ni8 97.89(2) . 11
Ni4 Zn1 Ni8 64.004(17) 11 11
Ni3 Zn1 Ni8 60.837(19) . .
Ni6 Zn1 Ni8 125.10(2) . .
B9 Zn1 Ni8 130.37(13) . .
Ni11 Zn1 Ni8 61.132(11) . .
Ni11 Zn1 Ni8 126.50(2) 10_556 .
Ni4 Zn1 Ni8 64.004(17) . .
Ni4 Zn1 Ni8 97.89(2) 11 .
Ni8 Zn1 Ni8 65.38(2) 11 .
Ni3 Zn1 Ni10 58.319(18) . 11
Ni6 Zn1 Ni10 115.47(2) . 11
B9 Zn1 Ni10 44.74(12) . 11
Ni11 Zn1 Ni10 119.39(2) . 11
Ni11 Zn1 Ni10 56.707(17) 10_556 11
Ni4 Zn1 Ni10 176.14(3) . 11
Ni4 Zn1 Ni10 116.258(13) 11 11
Ni8 Zn1 Ni10 85.661(17) 11 11
Ni8 Zn1 Ni10 119.15(2) . 11
Ni3 Zn1 Ni10 58.319(18) . .
Ni6 Zn1 Ni10 115.47(2) . .
B9 Zn1 Ni10 44.74(12) . .
Ni11 Zn1 Ni10 56.707(17) . .
Ni11 Zn1 Ni10 119.39(2) 10_556 .
Ni4 Zn1 Ni10 116.258(13) . .
Ni4 Zn1 Ni10 176.14(3) 11 .
Ni8 Zn1 Ni10 119.15(2) 11 .
Ni8 Zn1 Ni10 85.661(17) . .
Ni10 Zn1 Ni10 62.81(2) 11 .
Ni3 Zn1 Ni9 115.28(2) . 4
Ni6 Zn1 Ni9 58.430(18) . 4
B9 Zn1 Ni9 44.49(13) . 4
Ni11 Zn1 Ni9 55.533(11) . 4
Ni11 Zn1 Ni9 116.70(2) 10_556 4
Ni4 Zn1 Ni9 87.254(17) . 4
Ni4 Zn1 Ni9 119.63(2) 11 4
Ni8 Zn1 Ni9 174.76(3) 11 4
Ni8 Zn1 Ni9 116.504(13) . 4
Ni10 Zn1 Ni9 89.22(2) 11 4
Ni10 Zn1 Ni9 57.060(16) . 4
B8 Zn2 B8 180.0 13 5_445
B8 Zn2 Ni6 90.0 13 6_454
B8 Zn2 Ni6 90.0 5_445 6_454
B8 Zn2 Ni6 90.0 13 14_546
B8 Zn2 Ni6 90.0 5_445 14_546
Ni6 Zn2 Ni6 180.00(2) 6_454 14_546
B8 Zn2 Ni7 47.138(10) 13 .
B8 Zn2 Ni7 132.862(10) 5_445 .
Ni6 Zn2 Ni7 61.243(13) 6_454 .
Ni6 Zn2 Ni7 118.757(13) 14_546 .
B8 Zn2 Ni7 132.862(10) 13 9
B8 Zn2 Ni7 47.138(10) 5_445 9
Ni6 Zn2 Ni7 118.757(13) 6_454 9
Ni6 Zn2 Ni7 61.243(13) 14_546 9
Ni7 Zn2 Ni7 180.000(13) . 9
B8 Zn2 Ni7 132.862(10) 13 11
B8 Zn2 Ni7 47.138(10) 5_445 11
Ni6 Zn2 Ni7 61.243(13) 6_454 11
Ni6 Zn2 Ni7 118.757(13) 14_546 11
Ni7 Zn2 Ni7 85.723(19) . 11
Ni7 Zn2 Ni7 94.277(19) 9 11
B8 Zn2 Ni7 47.138(10) 13 3
B8 Zn2 Ni7 132.862(10) 5_445 3
Ni6 Zn2 Ni7 118.757(13) 6_454 3
Ni6 Zn2 Ni7 61.243(13) 14_546 3
Ni7 Zn2 Ni7 94.277(19) . 3
Ni7 Zn2 Ni7 85.723(19) 9 3
Ni7 Zn2 Ni7 180.00(2) 11 3
B8 Zn2 Ni5 132.762(10) 13 9
B8 Zn2 Ni5 47.238(10) 5_445 9
Ni6 Zn2 Ni5 59.294(12) 6_454 9
Ni6 Zn2 Ni5 120.706(12) 14_546 9
Ni7 Zn2 Ni5 120.525(13) . 9
Ni7 Zn2 Ni5 59.475(13) 9 9
Ni7 Zn2 Ni5 65.432(14) 11 9
Ni7 Zn2 Ni5 114.568(14) 3 9
B8 Zn2 Ni5 47.238(10) 13 .
B8 Zn2 Ni5 132.762(10) 5_445 .
Ni6 Zn2 Ni5 120.706(12) 6_454 .
Ni6 Zn2 Ni5 59.294(12) 14_546 .
Ni7 Zn2 Ni5 59.475(13) . .
Ni7 Zn2 Ni5 120.525(13) 9 .
Ni7 Zn2 Ni5 114.568(14) 11 .
Ni7 Zn2 Ni5 65.432(14) 3 .
Ni5 Zn2 Ni5 180.000(19) 9 .
B8 Zn2 Ni5 132.762(10) 13 11
B8 Zn2 Ni5 47.238(10) 5_445 11
Ni6 Zn2 Ni5 120.706(12) 6_454 11
Ni6 Zn2 Ni5 59.294(12) 14_546 11
Ni7 Zn2 Ni5 114.568(14) . 11
Ni7 Zn2 Ni5 65.432(14) 9 11
Ni7 Zn2 Ni5 59.475(13) 11 11
Ni7 Zn2 Ni5 120.525(13) 3 11
Ni5 Zn2 Ni5 94.476(19) 9 11
Ni5 Zn2 Ni5 85.524(19) . 11
B8 Zn2 Ni5 47.238(10) 13 3
B8 Zn2 Ni5 132.762(10) 5_445 3
Ni6 Zn2 Ni5 59.294(12) 6_454 3
Ni6 Zn2 Ni5 120.706(12) 14_546 3
Ni7 Zn2 Ni5 65.432(14) . 3
Ni7 Zn2 Ni5 114.568(14) 9 3
Ni7 Zn2 Ni5 120.525(13) 11 3
Ni7 Zn2 Ni5 59.475(13) 3 3
Ni5 Zn2 Ni5 85.524(19) 9 3
Ni5 Zn2 Ni5 94.476(19) . 3
Ni5 Zn2 Ni5 180.000(19) 11 3
B1 Ni1 B4 175.7(2) 14_556 6_454
B1 Ni1 B3 89.55(11) 14_556 11
B4 Ni1 B3 90.34(11) 6_454 11
B1 Ni1 B3 89.55(11) 14_556 .
B4 Ni1 B3 90.34(11) 6_454 .
B3 Ni1 B3 177.1(2) 11 .
B1 Ni1 Ni4 57.32(12) 14_556 .
B4 Ni1 Ni4 125.83(12) 6_454 .
B3 Ni1 Ni4 125.40(11) 11 .
B3 Ni1 Ni4 56.10(11) . .
B1 Ni1 Ni4 57.32(12) 14_556 11
B4 Ni1 Ni4 125.83(12) 6_454 11
B3 Ni1 Ni4 56.10(11) 11 11
B3 Ni1 Ni4 125.40(11) . 11
Ni4 Ni1 Ni4 69.32(3) . 11
B1 Ni1 Ni8 126.18(12) 14_556 11
B4 Ni1 Ni8 56.92(12) 6_454 11
B3 Ni1 Ni8 56.06(11) 11 11
B3 Ni1 Ni8 126.51(11) . 11
Ni4 Ni1 Ni8 107.25(3) . 11
Ni4 Ni1 Ni8 68.920(18) 11 11
B1 Ni1 Ni8 126.18(12) 14_556 .
B4 Ni1 Ni8 56.92(12) 6_454 .
B3 Ni1 Ni8 126.51(11) 11 .
B3 Ni1 Ni8 56.06(11) . .
Ni4 Ni1 Ni8 68.920(18) . .
Ni4 Ni1 Ni8 107.25(3) 11 .
Ni8 Ni1 Ni8 70.46(3) 11 .
B1 Ni1 Ni2 121.40(13) 14_556 7_455
B4 Ni1 Ni2 55.25(12) 6_454 7_455
B3 Ni1 Ni2 56.86(11) 11 7_455
B3 Ni1 Ni2 121.51(11) . 7_455
Ni4 Ni1 Ni2 176.61(3) . 7_455
Ni4 Ni1 Ni2 112.950(15) 11 7_455
Ni8 Ni1 Ni2 76.083(19) 11 7_455
Ni8 Ni1 Ni2 112.12(3) . 7_455
B1 Ni1 Ni2 121.40(13) 14_556 13
B4 Ni1 Ni2 55.25(12) 6_454 13
B3 Ni1 Ni2 121.51(11) 11 13
B3 Ni1 Ni2 56.86(11) . 13
Ni4 Ni1 Ni2 112.950(15) . 13
Ni4 Ni1 Ni2 176.61(3) 11 13
Ni8 Ni1 Ni2 112.12(3) 11 13
Ni8 Ni1 Ni2 76.083(19) . 13
Ni2 Ni1 Ni2 64.66(3) 7_455 13
B1 Ni1 Ni2 55.67(13) 14_556 15
B4 Ni1 Ni2 120.97(13) 6_454 15
B3 Ni1 Ni2 120.87(11) 11 15
B3 Ni1 Ni2 56.46(11) . 15
Ni4 Ni1 Ni2 77.510(19) . 15
Ni4 Ni1 Ni2 112.95(3) 11 15
Ni8 Ni1 Ni2 175.21(3) 11 15
Ni8 Ni1 Ni2 112.430(15) . 15
Ni2 Ni1 Ni2 99.17(3) 7_455 15
Ni2 Ni1 Ni2 65.75(2) 13 15
B1 Ni1 Ni2 55.67(13) 14_556 5_455
B4 Ni1 Ni2 120.97(13) 6_454 5_455
B3 Ni1 Ni2 56.46(11) 11 5_455
B3 Ni1 Ni2 120.87(11) . 5_455
Ni4 Ni1 Ni2 112.95(3) . 5_455
Ni4 Ni1 Ni2 77.510(19) 11 5_455
Ni8 Ni1 Ni2 112.430(15) 11 5_455
Ni8 Ni1 Ni2 175.21(3) . 5_455
Ni2 Ni1 Ni2 65.75(2) 7_455 5_455
Ni2 Ni1 Ni2 99.17(3) 13 5_455
Ni2 Ni1 Ni2 64.41(3) 15 5_455
B9 Ni2 B8 173.0(2) 10_656 13
B9 Ni2 B4 51.4(3) 10_656 10_656
B8 Ni2 B4 131.75(14) 13 10_656
B9 Ni2 B1 50.2(3) 10_656 10_656
B8 Ni2 B1 130.93(14) 13 10_656
B4 Ni2 B1 92.75(16) 10_656 10_656
B9 Ni2 B3 130.8(2) 10_656 15_545
B8 Ni2 B3 50.16(11) 13 15_545
B4 Ni2 B3 153.51(17) 10_656 15_545
B1 Ni2 B3 80.86(17) 10_656 15_545
B9 Ni2 B3 133.1(2) 10_656 13
B8 Ni2 B3 50.05(11) 13 13
B4 Ni2 B3 81.81(17) 10_656 13
B1 Ni2 B3 153.13(17) 10_656 13
B3 Ni2 B3 92.32(15) 15_545 13
B9 Ni2 B7 86.33(18) 10_656 .
B8 Ni2 B7 86.80(18) 13 .
B4 Ni2 B7 102.94(16) 10_656 .
B1 Ni2 B7 104.37(16) 10_656 .
B3 Ni2 B7 103.55(15) 15_545 .
B3 Ni2 B7 102.49(14) 13 .
B9 Ni2 Ni7 123.89(19) 10_656 .
B8 Ni2 Ni7 51.52(11) 13 .
B4 Ni2 Ni7 98.94(10) 10_656 .
B1 Ni2 Ni7 154.75(12) 10_656 .
B3 Ni2 Ni7 97.44(11) 15_545 .
B3 Ni2 Ni7 51.64(11) 13 .
B7 Ni2 Ni7 51.24(9) . .
B9 Ni2 Ni5 122.35(18) 10_656 .
B8 Ni2 Ni5 51.68(11) 13 .
B4 Ni2 Ni5 154.59(12) 10_656 .
B1 Ni2 Ni5 98.36(10) 10_656 .
B3 Ni2 Ni5 51.63(11) 15_545 .
B3 Ni2 Ni5 97.53(11) 13 .
B7 Ni2 Ni5 52.19(10) . .
Ni7 Ni2 Ni5 62.734(18) . .
B9 Ni2 Ni9 51.19(19) 10_656 .
B8 Ni2 Ni9 124.19(12) 13 .
B4 Ni2 Ni9 52.60(13) 10_656 .
B1 Ni2 Ni9 97.54(15) 10_656 .
B3 Ni2 Ni9 153.47(11) 15_545 .
B3 Ni2 Ni9 99.81(10) 13 .
B7 Ni2 Ni9 50.90(10) . .
Ni7 Ni2 Ni9 72.771(19) . .
Ni5 Ni2 Ni9 103.05(2) . .
B9 Ni2 Ni1 93.77(18) 10_656 13
B8 Ni2 Ni1 92.18(11) 13 13
B4 Ni2 Ni1 50.01(15) 10_656 13
B1 Ni2 Ni1 107.17(10) 10_656 13
B3 Ni2 Ni1 107.23(10) 15_545 13
B3 Ni2 Ni1 49.98(11) 13 13
B7 Ni2 Ni1 138.66(10) . 13
Ni7 Ni2 Ni1 97.44(2) . 13
Ni5 Ni2 Ni1 143.85(2) . 13
Ni9 Ni2 Ni1 98.58(2) . 13
B9 Ni2 Ni10 51.19(18) 10_656 4
B8 Ni2 Ni10 122.86(11) 13 4
B4 Ni2 Ni10 98.63(15) 10_656 4
B1 Ni2 Ni10 52.24(13) 10_656 4
B3 Ni2 Ni10 97.57(10) 15_545 4
B3 Ni2 Ni10 154.52(11) 13 4
B7 Ni2 Ni10 52.37(9) . 4
Ni7 Ni2 Ni10 103.59(2) . 4
Ni5 Ni2 Ni10 71.212(19) . 4
Ni9 Ni2 Ni10 62.450(17) . 4
Ni1 Ni2 Ni10 144.94(2) 13 4
B5 Ni3 B2 150.9(2) 6_454 .
B5 Ni3 B7 92.93(10) 6_454 .
B2 Ni3 B7 91.83(10) . .
B5 Ni3 B7 92.93(10) 6_454 11
B2 Ni3 B7 91.83(10) . 11
B7 Ni3 B7 160.9(2) . 11
B5 Ni3 Ni7 52.24(7) 6_454 11
B2 Ni3 Ni7 111.34(9) . 11
B7 Ni3 Ni7 141.70(10) . 11
B7 Ni3 Ni7 52.31(9) 11 11
B5 Ni3 Ni7 52.24(7) 6_454 .
B2 Ni3 Ni7 111.34(9) . .
B7 Ni3 Ni7 52.31(9) . .
B7 Ni3 Ni7 141.70(10) 11 .
Ni7 Ni3 Ni7 90.12(3) 11 .
B5 Ni3 Zn1 103.15(16) 6_454 .
B2 Ni3 Zn1 105.96(14) . .
B7 Ni3 Zn1 80.50(10) . .
B7 Ni3 Zn1 80.50(10) 11 .
Ni7 Ni3 Zn1 118.83(2) 11 .
Ni7 Ni3 Zn1 118.83(2) . .
B5 Ni3 Ni10 142.45(7) 6_454 .
B2 Ni3 Ni10 55.41(10) . .
B7 Ni3 Ni10 51.25(10) . .
B7 Ni3 Ni10 117.65(10) 11 .
Ni7 Ni3 Ni10 165.28(3) 11 .
Ni7 Ni3 Ni10 100.653(15) . .
Zn1 Ni3 Ni10 64.49(2) . .
B5 Ni3 Ni10 142.45(7) 6_454 11
B2 Ni3 Ni10 55.41(10) . 11
B7 Ni3 Ni10 117.65(10) . 11
B7 Ni3 Ni10 51.25(10) 11 11
Ni7 Ni3 Ni10 100.653(15) 11 11
Ni7 Ni3 Ni10 165.28(3) . 11
Zn1 Ni3 Ni10 64.49(2) . 11
Ni10 Ni3 Ni10 67.09(3) . 11
B5 Ni3 Ni5 112.14(10) 6_454 11
B2 Ni3 Ni5 51.13(6) . 11
B7 Ni3 Ni5 139.65(11) . 11
B7 Ni3 Ni5 52.59(10) 11 11
Ni7 Ni3 Ni5 61.545(16) 11 11
Ni7 Ni3 Ni5 120.44(3) . 11
Zn1 Ni3 Ni5 120.74(2) . 11
Ni10 Ni3 Ni5 104.03(2) . 11
Ni10 Ni3 Ni5 58.330(16) 11 11
B5 Ni3 Ni5 112.14(10) 6_454 .
B2 Ni3 Ni5 51.13(6) . .
B7 Ni3 Ni5 52.59(10) . .
B7 Ni3 Ni5 139.65(11) 11 .
Ni7 Ni3 Ni5 120.44(3) 11 .
Ni7 Ni3 Ni5 61.545(16) . .
Zn1 Ni3 Ni5 120.74(2) . .
Ni10 Ni3 Ni5 58.330(16) . .
Ni10 Ni3 Ni5 104.03(2) 11 .
Ni5 Ni3 Ni5 87.96(3) 11 .
B5 Ni3 Ni8 55.44(12) 6_454 .
B2 Ni3 Ni8 142.74(6) . .
B7 Ni3 Ni8 52.70(10) . .
B7 Ni3 Ni8 118.00(11) 11 .
Ni7 Ni3 Ni8 104.82(2) 11 .
Ni7 Ni3 Ni8 58.931(16) . .
Zn1 Ni3 Ni8 61.840(19) . .
Ni10 Ni3 Ni8 89.413(18) . .
Ni10 Ni3 Ni8 126.33(3) 11 .
Ni5 Ni3 Ni8 166.11(2) 11 .
Ni5 Ni3 Ni8 102.327(14) . .
B3 Ni4 B6 138.18(15) . 4
B3 Ni4 B6 49.12(14) . .
B6 Ni4 B6 89.07(16) 4 .
B3 Ni4 B1 81.10(18) . 14_556
B6 Ni4 B1 139.74(18) 4 14_556
B6 Ni4 B1 129.16(16) . 14_556
B3 Ni4 B2 128.82(17) . 14_556
B6 Ni4 B2 91.43(16) 4 14_556
B6 Ni4 B2 165.03(15) . 14_556
B1 Ni4 B2 48.33(19) 14_556 14_556
B3 Ni4 Ni1 50.86(11) . .
B6 Ni4 Ni1 153.80(11) 4 .
B6 Ni4 Ni1 94.31(10) . .
B1 Ni4 Ni1 50.13(15) 14_556 .
B2 Ni4 Ni1 91.84(11) 14_556 .
B3 Ni4 Ni5 139.03(11) . 14_556
B6 Ni4 Ni5 54.82(10) 4 14_556
B6 Ni4 Ni5 118.20(10) . 14_556
B1 Ni4 Ni5 91.08(15) 14_556 14_556
B2 Ni4 Ni5 51.58(10) 14_556 14_556
Ni1 Ni4 Ni5 140.94(3) . 14_556
B3 Ni4 Ni4 92.92(11) . 4
B6 Ni4 Ni4 53.71(11) 4 4
B6 Ni4 Ni4 53.11(10) . 4
B1 Ni4 Ni4 135.70(11) 14_556 4
B2 Ni4 Ni4 116.34(9) 14_556 4
Ni1 Ni4 Ni4 143.77(3) . 4
Ni5 Ni4 Ni4 65.266(19) 14_556 4
B3 Ni4 Ni11 93.02(10) . .
B6 Ni4 Ni11 50.68(10) 4 .
B6 Ni4 Ni11 50.57(10) . .
B1 Ni4 Ni11 162.74(13) 14_556 .
B2 Ni4 Ni11 137.48(14) 14_556 .
Ni1 Ni4 Ni11 114.01(2) . .
Ni5 Ni4 Ni11 103.717(19) 14_556 .
Ni4 Ni4 Ni11 60.394(12) 4 .
B3 Ni4 Ni6 160.38(11) . .
B6 Ni4 Ni6 52.39(11) 4 .
B6 Ni4 Ni6 136.34(10) . .
B1 Ni4 Ni6 93.85(12) 14_556 .
B2 Ni4 Ni6 51.99(13) 14_556 .
Ni1 Ni4 Ni6 111.86(2) . .
Ni5 Ni4 Ni6 59.497(18) 14_556 .
Ni4 Ni4 Ni6 103.66(2) 4 .
Ni11 Ni4 Ni6 86.281(17) . .
B3 Ni4 Zn1 105.50(10) . .
B6 Ni4 Zn1 76.28(11) 4 .
B6 Ni4 Zn1 98.11(10) . .
B1 Ni4 Zn1 105.63(10) 14_556 .
B2 Ni4 Zn1 96.54(11) 14_556 .
Ni1 Ni4 Zn1 77.53(2) . .
Ni5 Ni4 Zn1 115.31(2) 14_556 .
Ni4 Ni4 Zn1 118.169(14) 4 .
Ni11 Ni4 Zn1 60.149(12) . .
Ni6 Ni4 Zn1 57.410(19) . .
B3 Ni4 Ni5 47.73(11) . 15
B6 Ni4 Ni5 109.76(11) 4 15
B6 Ni4 Ni5 50.79(10) . 15
B1 Ni4 Ni5 90.49(10) 14_556 15
B2 Ni4 Ni5 115.39(12) 14_556 15
Ni1 Ni4 Ni5 92.178(19) . 15
Ni5 Ni4 Ni5 92.59(2) 14_556 15
Ni4 Ni4 Ni5 56.205(17) 4 15
Ni11 Ni4 Ni5 97.544(18) . 15
Ni6 Ni4 Ni5 151.78(2) . 15
Zn1 Ni4 Ni5 146.88(2) . 15
B8 Ni5 B3 52.20(18) 13 15_545
B8 Ni5 B2 138.3(2) 13 .
B3 Ni5 B2 144.29(18) 15_545 .
B8 Ni5 B7 94.09(11) 13 .
B3 Ni5 B7 117.23(16) 15_545 .
B2 Ni5 B7 97.39(18) . .
B8 Ni5 B6 90.42(11) 13 15_545
B3 Ni5 B6 50.09(15) 15_545 15_545
B2 Ni5 B6 94.50(18) . 15_545
B7 Ni5 B6 156.41(16) . 15_545
B8 Ni5 Ni10 147.08(5) 13 .
B3 Ni5 Ni10 138.79(11) 15_545 .
B2 Ni5 Ni10 57.31(13) . .
B7 Ni5 Ni10 53.02(10) . .
B6 Ni5 Ni10 120.03(10) 15_545 .
B8 Ni5 Ni2 52.41(18) 13 .
B3 Ni5 Ni2 56.24(11) 15_545 .
B2 Ni5 Ni2 158.60(15) . .
B7 Ni5 Ni2 61.34(11) . .
B6 Ni5 Ni2 104.64(11) 15_545 .
Ni10 Ni5 Ni2 103.79(2) . .
B8 Ni5 Ni4 144.59(4) 13 14_546
B3 Ni5 Ni4 96.99(11) 15_545 14_546
B2 Ni5 Ni4 56.26(14) . 14_546
B7 Ni5 Ni4 118.04(10) . 14_546
B6 Ni5 Ni4 54.18(10) 15_545 14_546
Ni10 Ni5 Ni4 66.904(17) . 14_546
Ni2 Ni5 Ni4 129.44(2) . 14_546
B8 Ni5 Ni6 98.79(14) 13 14_546
B3 Ni5 Ni6 93.96(11) 15_545 14_546
B2 Ni5 Ni6 54.20(14) . 14_546
B7 Ni5 Ni6 147.56(12) . 14_546
B6 Ni5 Ni6 53.47(11) 15_545 14_546
Ni10 Ni5 Ni6 109.15(2) . 14_546
Ni2 Ni5 Ni6 146.61(2) . 14_546
Ni4 Ni5 Ni6 62.443(19) 14_546 14_546
B8 Ni5 Ni3 102.46(14) 13 .
B3 Ni5 Ni3 154.60(11) 15_545 .
B2 Ni5 Ni3 54.43(14) . .
B7 Ni5 Ni3 56.25(12) . .
B6 Ni5 Ni3 144.69(11) 15_545 .
Ni10 Ni5 Ni3 60.63(2) . .
Ni2 Ni5 Ni3 109.28(2) . .
Ni4 Ni5 Ni3 107.57(2) 14_546 .
Ni6 Ni5 Ni3 91.79(2) 14_546 .
B8 Ni5 Ni7 49.78(6) 13 .
B3 Ni5 Ni7 97.59(11) 15_545 .
B2 Ni5 Ni7 111.39(14) . .
B7 Ni5 Ni7 51.84(10) . .
B6 Ni5 Ni7 139.80(10) 15_545 .
Ni10 Ni5 Ni7 100.00(2) . .
Ni2 Ni5 Ni7 58.623(17) . .
Ni4 Ni5 Ni7 165.18(2) 14_546 .
Ni6 Ni5 Ni7 119.00(2) 14_546 .
Ni3 Ni5 Ni7 58.321(18) . .
B8 Ni5 Zn2 60.4(2) 13 .
B3 Ni5 Zn2 100.31(11) 15_545 .
B2 Ni5 Zn2 77.99(13) . .
B7 Ni5 Zn2 103.99(11) . .
B6 Ni5 Zn2 98.36(10) 15_545 .
Ni10 Ni5 Zn2 120.77(2) . .
Ni2 Ni5 Zn2 107.979(18) . .
Ni4 Ni5 Zn2 119.45(2) 14_546 .
Ni6 Ni5 Zn2 58.833(16) 14_546 .
Ni3 Ni5 Zn2 62.150(16) . .
Ni7 Ni5 Zn2 60.183(14) . .
B2 Ni6 B6 92.83(10) 14_556 10_556
B2 Ni6 B6 92.83(11) 14_556 4
B6 Ni6 B6 157.3(2) 10_556 4
B2 Ni6 B5 154.5(2) 14_556 .
B6 Ni6 B5 92.13(10) 10_556 .
B6 Ni6 B5 92.13(10) 4 .
B2 Ni6 Zn1 100.99(14) 14_556 .
B6 Ni6 Zn1 78.69(10) 10_556 .
B6 Ni6 Zn1 78.69(10) 4 .
B5 Ni6 Zn1 104.48(15) . .
B2 Ni6 Zn2 78.43(14) 14_556 6_455
B6 Ni6 Zn2 101.31(10) 10_556 6_455
B6 Ni6 Zn2 101.31(10) 4 6_455
B5 Ni6 Zn2 76.10(15) . 6_455
Zn1 Ni6 Zn2 179.42(3) . 6_455
B2 Ni6 Ni5 51.35(7) 14_556 14_556
B6 Ni6 Ni5 141.34(11) 10_556 14_556
B6 Ni6 Ni5 54.21(10) 4 14_556
B5 Ni6 Ni5 114.33(10) . 14_556
Zn1 Ni6 Ni5 117.77(2) . 14_556
Zn2 Ni6 Ni5 61.872(16) 6_455 14_556
B2 Ni6 Ni5 51.35(7) 14_556 8_455
B6 Ni6 Ni5 54.21(10) 10_556 8_455
B6 Ni6 Ni5 141.34(11) 4 8_455
B5 Ni6 Ni5 114.33(9) . 8_455
Zn1 Ni6 Ni5 117.77(2) . 8_455
Zn2 Ni6 Ni5 61.872(16) 6_455 8_455
Ni5 Ni6 Ni5 88.28(3) 14_556 8_455
B2 Ni6 Ni9 142.46(7) 14_556 10_556
B6 Ni6 Ni9 51.55(10) 10_556 10_556
B6 Ni6 Ni9 115.82(11) 4 10_556
B5 Ni6 Ni9 53.57(11) . 10_556
Zn1 Ni6 Ni9 64.546(19) . 10_556
Zn2 Ni6 Ni9 115.92(2) 6_455 10_556
Ni5 Ni6 Ni9 166.18(2) 14_556 10_556
Ni5 Ni6 Ni9 102.712(14) 8_455 10_556
B2 Ni6 Ni9 142.46(7) 14_556 4
B6 Ni6 Ni9 115.82(11) 10_556 4
B6 Ni6 Ni9 51.55(10) 4 4
B5 Ni6 Ni9 53.57(11) . 4
Zn1 Ni6 Ni9 64.546(19) . 4
Zn2 Ni6 Ni9 115.92(2) 6_455 4
Ni5 Ni6 Ni9 102.712(14) 14_556 4
Ni5 Ni6 Ni9 166.18(2) 8_455 4
Ni9 Ni6 Ni9 65.26(2) 10_556 4
B2 Ni6 Ni7 116.19(9) 14_556 16_556
B6 Ni6 Ni7 138.94(10) 10_556 16_556
B6 Ni6 Ni7 54.99(10) 4 16_556
B5 Ni6 Ni7 49.33(7) . 16_556
Zn1 Ni6 Ni7 119.60(2) . 16_556
Zn2 Ni6 Ni7 60.763(15) 6_455 16_556
Ni5 Ni6 Ni7 66.175(16) 14_556 16_556
Ni5 Ni6 Ni7 122.62(3) 8_455 16_556
Ni9 Ni6 Ni7 100.50(2) 10_556 16_556
Ni9 Ni6 Ni7 56.779(16) 4 16_556
B2 Ni6 Ni7 116.19(9) 14_556 6_455
B6 Ni6 Ni7 54.99(10) 10_556 6_455
B6 Ni6 Ni7 138.94(10) 4 6_455
B5 Ni6 Ni7 49.33(7) . 6_455
Zn1 Ni6 Ni7 119.60(2) . 6_455
Zn2 Ni6 Ni7 60.763(15) 6_455 6_455
Ni5 Ni6 Ni7 122.62(3) 14_556 6_455
Ni5 Ni6 Ni7 66.175(16) 8_455 6_455
Ni9 Ni6 Ni7 56.779(16) 10_556 6_455
Ni9 Ni6 Ni7 100.50(2) 4 6_455
Ni7 Ni6 Ni7 85.23(3) 16_556 6_455
B8 Ni7 B3 52.25(18) 13 13
B8 Ni7 B5 137.9(2) 13 6_454
B3 Ni7 B5 143.23(19) 13 6_454
B8 Ni7 B7 95.38(12) 13 .
B3 Ni7 B7 117.70(16) 13 .
B5 Ni7 B7 97.85(19) 6_454 .
B8 Ni7 B6 88.52(11) 13 13
B3 Ni7 B6 49.00(15) 13 13
B5 Ni7 B6 94.42(18) 6_454 13
B7 Ni7 B6 156.80(16) . 13
B8 Ni7 Ni9 140.73(3) 13 13
B3 Ni7 Ni9 94.34(11) 13 13
B5 Ni7 Ni9 56.81(14) 6_454 13
B7 Ni7 Ni9 120.90(11) . 13
B6 Ni7 Ni9 52.22(10) 13 13
B8 Ni7 Ni2 52.46(18) 13 .
B3 Ni7 Ni2 56.46(11) 13 .
B5 Ni7 Ni2 159.55(15) 6_454 .
B7 Ni7 Ni2 61.77(12) . .
B6 Ni7 Ni2 104.23(11) 13 .
Ni9 Ni7 Ni2 130.43(2) 13 .
B8 Ni7 Ni3 104.30(14) 13 .
B3 Ni7 Ni3 156.52(11) 13 .
B5 Ni7 Ni3 53.22(15) 6_454 .
B7 Ni7 Ni3 57.42(12) . .
B6 Ni7 Ni3 143.31(11) 13 .
Ni9 Ni7 Ni3 107.70(2) 13 .
Ni2 Ni7 Ni3 110.86(2) . .
B8 Ni7 Ni8 150.71(6) 13 .
B3 Ni7 Ni8 136.74(11) 13 .
B5 Ni7 Ni8 57.32(14) 6_454 .
B7 Ni7 Ni8 55.33(11) . .
B6 Ni7 Ni8 118.01(10) 13 .
Ni9 Ni7 Ni8 67.093(18) 13 .
Ni2 Ni7 Ni8 105.41(2) . .
Ni3 Ni7 Ni8 62.52(2) . .
B8 Ni7 Ni5 49.98(6) 13 .
B3 Ni7 Ni5 97.85(11) 13 .
B5 Ni7 Ni5 111.72(15) 6_454 .
B7 Ni7 Ni5 53.11(11) . .
B6 Ni7 Ni5 138.00(10) 13 .
Ni9 Ni7 Ni5 167.79(2) 13 .
Ni2 Ni7 Ni5 58.643(17) . .
Ni3 Ni7 Ni5 60.133(18) . .
Ni8 Ni7 Ni5 103.86(2) . .
B8 Ni7 Zn2 60.5(2) 13 .
B3 Ni7 Zn2 100.38(11) 13 .
B5 Ni7 Zn2 77.41(14) 6_454 .
B7 Ni7 Zn2 105.20(11) . .
B6 Ni7 Zn2 96.63(10) 13 .
Ni9 Ni7 Zn2 116.70(2) 13 .
Ni2 Ni7 Zn2 108.125(19) . .
Ni3 Ni7 Zn2 62.826(16) . .
Ni8 Ni7 Zn2 122.88(2) . .
Ni5 Ni7 Zn2 60.342(14) . .
B8 Ni7 Ni6 96.61(14) 13 6_454
B3 Ni7 Ni6 91.76(11) 13 6_454
B5 Ni7 Ni6 55.48(15) 6_454 6_454
B7 Ni7 Ni6 149.33(12) . 6_454
B6 Ni7 Ni6 51.73(10) 13 6_454
Ni9 Ni7 Ni6 60.355(19) 13 6_454
Ni2 Ni7 Ni6 144.34(2) . 6_454
Ni3 Ni7 Ni6 92.23(2) . 6_454
Ni8 Ni7 Ni6 109.37(2) . 6_454
Ni5 Ni7 Ni6 118.32(2) . 6_454
Zn2 Ni7 Ni6 57.994(15) . 6_454
B3 Ni8 B4 82.02(18) . 6_454
B3 Ni8 B7 137.70(16) . .
B4 Ni8 B7 138.71(19) 6_454 .
B3 Ni8 B5 129.51(18) . 6_454
B4 Ni8 B5 48.0(2) 6_454 6_454
B7 Ni8 B5 90.79(17) . 6_454
B3 Ni8 B6 47.93(14) . .
B4 Ni8 B6 129.58(17) 6_454 .
B7 Ni8 B6 89.96(15) . .
B5 Ni8 B6 168.74(14) 6_454 .
B3 Ni8 Ni1 50.79(11) . .
B4 Ni8 Ni1 50.18(15) 6_454 .
B7 Ni8 Ni1 156.37(11) . .
B5 Ni8 Ni1 91.86(12) 6_454 .
B6 Ni8 Ni1 91.94(10) . .
B3 Ni8 Ni7 140.55(11) . .
B4 Ni8 Ni7 90.71(15) 6_454 .
B7 Ni8 Ni7 52.75(10) . .
B5 Ni8 Ni7 50.89(11) 6_454 .
B6 Ni8 Ni7 122.29(10) . .
Ni1 Ni8 Ni7 140.57(2) . .
B3 Ni8 Ni9 90.29(11) . .
B4 Ni8 Ni9 141.16(10) 6_454 .
B7 Ni8 Ni9 52.12(11) . .
B5 Ni8 Ni9 122.14(10) 6_454 .
B6 Ni8 Ni9 51.03(10) . .
Ni1 Ni8 Ni9 140.73(2) . .
Ni7 Ni8 Ni9 71.509(19) . .
B3 Ni8 Ni3 159.42(11) . .
B4 Ni8 Ni3 91.57(13) 6_454 .
B7 Ni8 Ni3 55.06(11) . .
B5 Ni8 Ni3 50.27(14) 6_454 .
B6 Ni8 Ni3 137.08(10) . .
Ni1 Ni8 Ni3 110.71(2) . .
Ni7 Ni8 Ni3 58.545(18) . .
Ni9 Ni8 Ni3 106.51(2) . .
B3 Ni8 Zn1 105.25(10) . .
B4 Ni8 Zn1 104.44(10) 6_454 .
B7 Ni8 Zn1 79.04(11) . .
B5 Ni8 Zn1 95.54(11) 6_454 .
B6 Ni8 Zn1 95.63(10) . .
Ni1 Ni8 Zn1 77.33(2) . .
Ni7 Ni8 Zn1 114.10(2) . .
Ni9 Ni8 Zn1 114.29(2) . .
Ni3 Ni8 Zn1 57.324(19) . .
B3 Ni8 Ni11 91.17(10) . .
B4 Ni8 Ni11 160.10(13) 6_454 .
B7 Ni8 Ni11 54.15(10) . .
B5 Ni8 Ni11 138.12(14) 6_454 .
B6 Ni8 Ni11 48.95(9) . .
Ni1 Ni8 Ni11 111.61(2) . .
Ni7 Ni8 Ni11 106.07(2) . .
Ni9 Ni8 Ni11 56.968(13) . .
Ni3 Ni8 Ni11 88.32(2) . .
Zn1 Ni8 Ni11 59.239(11) . .
B3 Ni8 Ni7 48.69(11) . 13
B4 Ni8 Ni7 92.16(10) 6_454 13
B7 Ni8 Ni7 106.76(11) . 13
B5 Ni8 Ni7 116.20(12) 6_454 13
B6 Ni8 Ni7 52.99(9) . 13
Ni1 Ni8 Ni7 93.05(2) . 13
Ni7 Ni8 Ni7 93.299(19) . 13
Ni9 Ni8 Ni7 56.169(16) . 13
Ni3 Ni8 Ni7 151.64(2) . 13
Zn1 Ni8 Ni7 147.27(2) . 13
Ni11 Ni8 Ni7 97.341(18) . 13
B9 Ni9 B4 52.6(3) 10_656 10_656
B9 Ni9 B6 138.5(2) 10_656 .
B4 Ni9 B6 145.11(18) 10_656 .
B9 Ni9 B7 95.3(2) 10_656 .
B4 Ni9 B7 115.76(17) 10_656 .
B6 Ni9 B7 97.41(16) . .
B9 Ni9 B5 89.9(2) 10_656 10_656
B4 Ni9 B5 49.7(2) 10_656 10_656
B6 Ni9 B5 95.59(18) . 10_656
B7 Ni9 B5 153.73(16) . 10_656
B9 Ni9 Ni7 142.00(18) 10_656 13
B4 Ni9 Ni7 94.41(15) 10_656 13
B6 Ni9 Ni7 58.38(10) . 13
B7 Ni9 Ni7 118.32(11) . 13
B5 Ni9 Ni7 52.13(11) 10_656 13
B9 Ni9 Ni11 103.6(2) 10_656 .
B4 Ni9 Ni11 156.07(15) 10_656 .
B6 Ni9 Ni11 53.21(10) . .
B7 Ni9 Ni11 58.10(10) . .
B5 Ni9 Ni11 144.96(15) 10_656 .
Ni7 Ni9 Ni11 108.85(2) 13 .
B9 Ni9 Ni2 52.2(2) 10_656 .
B4 Ni9 Ni2 54.59(14) 10_656 .
B6 Ni9 Ni2 159.21(11) . .
B7 Ni9 Ni2 61.88(11) . .
B5 Ni9 Ni2 102.80(15) 10_656 .
Ni7 Ni9 Ni2 127.77(2) 13 .
Ni11 Ni9 Ni2 111.08(2) . .
B9 Ni9 Ni8 150.40(16) 10_656 .
B4 Ni9 Ni8 134.20(11) 10_656 .
B6 Ni9 Ni8 57.61(11) . .
B7 Ni9 Ni8 55.12(11) . .
B5 Ni9 Ni8 115.75(10) 10_656 .
Ni7 Ni9 Ni8 65.080(18) 13 .
Ni11 Ni9 Ni8 64.283(15) . .
Ni2 Ni9 Ni8 104.82(2) . .
B9 Ni9 Ni6 98.45(18) 10_656 10_656
B4 Ni9 Ni6 95.69(13) 10_656 10_656
B6 Ni9 Ni6 53.98(11) . 10_656
B7 Ni9 Ni6 147.70(11) . 10_656
B5 Ni9 Ni6 55.54(14) 10_656 10_656
Ni7 Ni9 Ni6 62.867(18) 13 10_656
Ni11 Ni9 Ni6 90.19(2) . 10_656
Ni2 Ni9 Ni6 146.21(2) . 10_656
Ni8 Ni9 Ni6 108.09(2) . 10_656
B9 Ni9 Ni10 49.73(18) 10_656 4
B4 Ni9 Ni10 97.35(15) 10_656 4
B6 Ni9 Ni10 111.62(10) . 4
B7 Ni9 Ni10 53.60(11) . 4
B5 Ni9 Ni10 139.36(11) 10_656 4
Ni7 Ni9 Ni10 167.96(2) 13 4
Ni11 Ni9 Ni10 59.760(18) . 4
Ni2 Ni9 Ni10 58.907(17) . 4
Ni8 Ni9 Ni10 104.40(2) . 4
Ni6 Ni9 Ni10 118.21(2) 10_656 4
B9 Ni9 Zn1 63.1(2) 10_656 10_656
B4 Ni9 Zn1 104.00(11) 10_656 10_656
B6 Ni9 Zn1 75.42(11) . 10_656
B7 Ni9 Zn1 105.35(11) . 10_656
B5 Ni9 Zn1 99.97(11) 10_656 10_656
Ni7 Ni9 Zn1 118.21(2) 13 10_656
Ni11 Ni9 Zn1 60.386(12) . 10_656
Ni2 Ni9 Zn1 110.28(2) . 10_656
Ni8 Ni9 Zn1 121.80(2) . 10_656
Ni6 Ni9 Zn1 57.024(19) 10_656 10_656
Ni10 Ni9 Zn1 61.201(17) 4 10_656
B9 Ni10 B1 51.6(3) . .
B9 Ni10 B7 142.3(3) . .
B1 Ni10 B7 143.76(19) . .
B9 Ni10 B7 93.4(2) . 4
B1 Ni10 B7 115.83(17) . 4
B7 Ni10 B7 98.32(15) . 4
B9 Ni10 B2 88.8(2) . .
B1 Ni10 B2 49.2(2) . .
B7 Ni10 B2 94.59(17) . .
B7 Ni10 B2 155.69(17) 4 .
B9 Ni10 Ni10 146.37(16) . 4
B1 Ni10 Ni10 138.96(11) . 4
B7 Ni10 Ni10 55.52(12) . 4
B7 Ni10 Ni10 53.04(11) 4 4
B2 Ni10 Ni10 122.07(9) . 4
B9 Ni10 Ni5 140.59(18) . .
B1 Ni10 Ni5 94.27(16) . .
B7 Ni10 Ni5 55.08(11) . .
B7 Ni10 Ni5 122.28(11) 4 .
B2 Ni10 Ni5 51.75(10) . .
Ni10 Ni10 Ni5 71.568(19) 4 .
B9 Ni10 Ni2 52.0(2) . 4
B1 Ni10 Ni2 55.05(14) . 4
B7 Ni10 Ni2 158.48(12) . 4
B7 Ni10 Ni2 61.07(11) 4 4
B2 Ni10 Ni2 102.68(14) . 4
Ni10 Ni10 Ni2 103.76(3) 4 4
Ni5 Ni10 Ni2 128.69(2) . 4
B9 Ni10 Ni11 102.1(2) . .
B1 Ni10 Ni11 153.58(15) . .
B7 Ni10 Ni11 57.43(11) . .
B7 Ni10 Ni11 56.80(11) 4 .
B2 Ni10 Ni11 145.96(14) . .
Ni10 Ni10 Ni11 60.650(12) 4 .
Ni5 Ni10 Ni11 111.09(2) . .
Ni2 Ni10 Ni11 109.486(19) 4 .
B9 Ni10 Ni3 97.51(17) . .
B1 Ni10 Ni3 93.02(13) . .
B7 Ni10 Ni3 56.93(12) . .
B7 Ni10 Ni3 149.48(11) 4 .
B2 Ni10 Ni3 53.37(13) . .
Ni10 Ni10 Ni3 111.21(3) 4 .
Ni5 Ni10 Ni3 61.037(18) . .
Ni2 Ni10 Ni3 144.54(2) 4 .
Ni11 Ni10 Ni3 92.968(19) . .
B9 Ni10 Ni9 49.59(19) . 4
B1 Ni10 Ni9 96.64(16) . 4
B7 Ni10 Ni9 114.85(11) . 4
B7 Ni10 Ni9 51.51(11) 4 4
B2 Ni10 Ni9 138.13(10) . 4
Ni10 Ni10 Ni9 99.49(2) 4 4
Ni5 Ni10 Ni9 169.07(2) . 4
Ni2 Ni10 Ni9 58.643(17) 4 4
Ni11 Ni10 Ni9 58.191(14) . 4
Ni3 Ni10 Ni9 118.83(2) . 4
B9 Ni10 Zn1 63.3(2) . .
B1 Ni10 Zn1 102.62(12) . .
B7 Ni10 Zn1 78.99(12) . .
B7 Ni10 Zn1 104.09(11) 4 .
B2 Ni10 Zn1 98.53(11) . .
Ni10 Ni10 Zn1 118.269(14) 4 .
Ni5 Ni10 Zn1 116.32(2) . .
Ni2 Ni10 Zn1 110.51(2) 4 .
Ni11 Ni10 Zn1 60.115(13) . .
Ni3 Ni10 Zn1 57.193(19) . .
Ni9 Ni10 Zn1 61.738(17) 4 .
B6 Ni11 B6 93.7(2) 4 .
B6 Ni11 B7 155.51(16) 4 .
B6 Ni11 B7 92.83(14) . .
B6 Ni11 B7 92.83(14) 4 4
B6 Ni11 B7 155.50(16) . 4
B7 Ni11 B7 91.0(2) . 4
B6 Ni11 Ni9 53.33(11) 4 4
B6 Ni11 Ni9 144.86(11) . 4
B7 Ni11 Ni9 112.76(10) . 4
B7 Ni11 Ni9 52.21(11) 4 4
B6 Ni11 Ni9 144.86(11) 4 .
B6 Ni11 Ni9 53.33(11) . .
B7 Ni11 Ni9 52.21(11) . .
B7 Ni11 Ni9 112.76(10) 4 .
Ni9 Ni11 Ni9 161.45(3) 4 .
B6 Ni11 Ni10 113.97(11) 4 .
B6 Ni11 Ni10 141.86(11) . .
B7 Ni11 Ni10 51.44(10) . .
B7 Ni11 Ni10 53.22(11) 4 .
Ni9 Ni11 Ni10 62.049(16) 4 .
Ni9 Ni11 Ni10 100.83(2) . .
B6 Ni11 Ni10 141.86(11) 4 4
B6 Ni11 Ni10 113.97(11) . 4
B7 Ni11 Ni10 53.22(11) . 4
B7 Ni11 Ni10 51.44(10) 4 4
Ni9 Ni11 Ni10 100.83(2) 4 4
Ni9 Ni11 Ni10 62.049(16) . 4
Ni10 Ni11 Ni10 58.70(2) . 4
B6 Ni11 Ni4 53.73(11) 4 4
B6 Ni11 Ni4 53.26(11) . 4
B7 Ni11 Ni4 143.58(10) . 4
B7 Ni11 Ni4 114.48(10) 4 4
Ni9 Ni11 Ni4 103.542(18) 4 4
Ni9 Ni11 Ni4 92.638(17) . 4
Ni10 Ni11 Ni4 164.592(14) . 4
Ni10 Ni11 Ni4 123.478(14) 4 4
B6 Ni11 Ni4 53.26(11) 4 .
B6 Ni11 Ni4 53.73(11) . .
B7 Ni11 Ni4 114.48(10) . .
B7 Ni11 Ni4 143.58(10) 4 .
Ni9 Ni11 Ni4 92.638(17) 4 .
Ni9 Ni11 Ni4 103.542(18) . .
Ni10 Ni11 Ni4 123.478(14) . .
Ni10 Ni11 Ni4 164.592(14) 4 .
Ni4 Ni11 Ni4 59.21(2) 4 .
B6 Ni11 Zn1 77.57(11) 4 .
B6 Ni11 Zn1 100.66(11) . .
B7 Ni11 Zn1 78.03(11) . .
B7 Ni11 Zn1 103.80(11) 4 .
Ni9 Ni11 Zn1 64.081(16) 4 .
Ni9 Ni11 Zn1 116.375(16) . .
Ni10 Ni11 Zn1 63.179(17) . .
Ni10 Ni11 Zn1 119.33(2) 4 .
Ni4 Ni11 Zn1 117.19(2) 4 .
Ni4 Ni11 Zn1 60.300(17) . .
B6 Ni11 Zn1 100.66(11) 4 10_656
B6 Ni11 Zn1 77.57(11) . 10_656
B7 Ni11 Zn1 103.80(11) . 10_656
B7 Ni11 Zn1 78.03(11) 4 10_656
Ni9 Ni11 Zn1 116.375(16) 4 10_656
Ni9 Ni11 Zn1 64.081(16) . 10_656
Ni10 Ni11 Zn1 119.33(2) . 10_656
Ni10 Ni11 Zn1 63.178(17) 4 10_656
Ni4 Ni11 Zn1 60.300(17) 4 10_656
Ni4 Ni11 Zn1 117.19(2) . 10_656
Zn1 Ni11 Zn1 177.46(4) . 10_656
B9 B1 B2 112.2(4) . .
B9 B1 Ni1 122.4(4) . 14_546
B2 B1 Ni1 125.4(4) . 14_546
B9 B1 Ni10 62.2(2) . 11
B2 B1 Ni10 69.7(2) . 11
Ni1 B1 Ni10 136.66(12) 14_546 11
B9 B1 Ni10 62.2(2) . .
B2 B1 Ni10 69.7(2) . .
Ni1 B1 Ni10 136.66(12) 14_546 .
Ni10 B1 Ni10 85.7(2) 11 .
B9 B1 Ni2 61.3(2) . 4
B2 B1 Ni2 138.93(15) . 4
Ni1 B1 Ni2 74.62(18) 14_546 4
Ni10 B1 Ni2 123.3(3) 11 4
Ni10 B1 Ni2 72.71(11) . 4
B9 B1 Ni2 61.3(2) . 10_556
B2 B1 Ni2 138.93(15) . 10_556
Ni1 B1 Ni2 74.62(18) 14_546 10_556
Ni10 B1 Ni2 72.71(11) 11 10_556
Ni10 B1 Ni2 123.3(3) . 10_556
Ni2 B1 Ni2 76.97(19) 4 10_556
B9 B1 Ni4 138.98(13) . 8_445
B2 B1 Ni4 66.5(2) . 8_445
Ni1 B1 Ni4 72.55(17) 14_546 8_445
Ni10 B1 Ni4 80.98(10) 11 8_445
Ni10 B1 Ni4 136.1(3) . 8_445
Ni2 B1 Ni4 147.1(3) 4 8_445
Ni2 B1 Ni4 92.14(9) 10_556 8_445
B9 B1 Ni4 138.98(13) . 14_546
B2 B1 Ni4 66.5(2) . 14_546
Ni1 B1 Ni4 72.55(17) 14_546 14_546
Ni10 B1 Ni4 136.1(3) 11 14_546
Ni10 B1 Ni4 80.98(10) . 14_546
Ni2 B1 Ni4 92.14(9) 4 14_546
Ni2 B1 Ni4 147.1(3) 10_556 14_546
Ni4 B1 Ni4 80.27(19) 8_445 14_546
B1 B2 Ni5 120.65(13) . 11
B1 B2 Ni5 120.65(13) . .
Ni5 B2 Ni5 118.4(3) 11 .
B1 B2 Ni6 126.5(3) . 14_546
Ni5 B2 Ni6 74.46(15) 11 14_546
Ni5 B2 Ni6 74.46(15) . 14_546
B1 B2 Ni3 116.7(3) . .
Ni5 B2 Ni3 74.44(15) 11 .
Ni5 B2 Ni3 74.44(15) . .
Ni6 B2 Ni3 116.8(2) 14_546 .
B1 B2 Ni4 65.2(2) . 8_445
Ni5 B2 Ni4 72.16(7) 11 8_445
Ni5 B2 Ni4 142.2(3) . 8_445
Ni6 B2 Ni4 74.37(15) 14_546 8_445
Ni3 B2 Ni4 139.91(10) . 8_445
B1 B2 Ni4 65.2(2) . 14_546
Ni5 B2 Ni4 142.2(3) 11 14_546
Ni5 B2 Ni4 72.16(7) . 14_546
Ni6 B2 Ni4 74.37(15) 14_546 14_546
Ni3 B2 Ni4 139.91(10) . 14_546
Ni4 B2 Ni4 79.35(18) 8_445 14_546
B1 B2 Ni10 61.15(19) . .
Ni5 B2 Ni10 139.9(3) 11 .
Ni5 B2 Ni10 70.94(7) . .
Ni6 B2 Ni10 140.50(9) 14_546 .
Ni3 B2 Ni10 71.21(15) . .
Ni4 B2 Ni10 126.3(2) 8_445 .
Ni4 B2 Ni10 77.36(10) 14_546 .
B1 B2 Ni10 61.15(19) . 11
Ni5 B2 Ni10 70.94(7) 11 11
Ni5 B2 Ni10 139.9(3) . 11
Ni6 B2 Ni10 140.50(9) 14_546 11
Ni3 B2 Ni10 71.21(15) . 11
Ni4 B2 Ni10 77.36(10) 8_445 11
Ni4 B2 Ni10 126.3(2) 14_546 11
Ni10 B2 Ni10 78.91(17) . 11
B6 B3 B8 112.2(3) . .
B6 B3 Ni1 127.8(2) . .
B8 B3 Ni1 119.9(3) . .
B6 B3 Ni5 68.41(18) . 15
B8 B3 Ni5 62.83(18) . 15
Ni1 B3 Ni5 136.2(2) . 15
B6 B3 Ni7 71.02(19) . 13
B8 B3 Ni7 62.56(18) . 13
Ni1 B3 Ni7 135.3(2) . 13
Ni5 B3 Ni7 86.94(16) 15 13
B6 B3 Ni4 66.41(17) . .
B8 B3 Ni4 140.1(2) . .
Ni1 B3 Ni4 73.04(13) . .
Ni5 B3 Ni4 81.85(13) 15 .
Ni7 B3 Ni4 137.2(2) 13 .
B6 B3 Ni8 69.66(18) . .
B8 B3 Ni8 137.4(2) . .
Ni1 B3 Ni8 73.16(13) . .
Ni5 B3 Ni8 138.1(2) 15 .
Ni7 B3 Ni8 79.88(13) 13 .
Ni4 B3 Ni8 81.45(13) . .
B6 B3 Ni2 137.1(2) . 15
B8 B3 Ni2 60.83(19) . 15
Ni1 B3 Ni2 73.63(13) . 15
Ni5 B3 Ni2 72.12(12) 15 15
Ni7 B3 Ni2 123.17(18) 13 15
Ni4 B3 Ni2 92.27(15) . 15
Ni8 B3 Ni2 146.6(2) . 15
B6 B3 Ni2 140.2(2) . 13
B8 B3 Ni2 60.66(19) . 13
Ni1 B3 Ni2 73.16(13) . 13
Ni5 B3 Ni2 123.27(18) 15 13
Ni7 B3 Ni2 71.90(12) 13 13
Ni4 B3 Ni2 146.2(2) . 13
Ni8 B3 Ni2 90.08(14) . 13
Ni2 B3 Ni2 77.02(13) 15 13
B5 B4 B9 110.6(4) . .
B5 B4 Ni1 127.2(3) . 6_455
B9 B4 Ni1 122.2(4) . 6_455
B5 B4 Ni9 68.3(2) . 4
B9 B4 Ni9 61.5(2) . 4
Ni1 B4 Ni9 137.64(11) 6_455 4
B5 B4 Ni9 68.3(2) . 10_556
B9 B4 Ni9 61.5(2) . 10_556
Ni1 B4 Ni9 137.64(11) 6_455 10_556
Ni9 B4 Ni9 83.6(2) 4 10_556
B5 B4 Ni2 137.94(16) . 10_556
B9 B4 Ni2 61.4(2) . 10_556
Ni1 B4 Ni2 74.73(18) 6_455 10_556
Ni9 B4 Ni2 122.8(3) 4 10_556
Ni9 B4 Ni2 72.81(11) 10_556 10_556
B5 B4 Ni2 137.94(16) . 4
B9 B4 Ni2 61.4(2) . 4
Ni1 B4 Ni2 74.73(18) 6_455 4
Ni9 B4 Ni2 72.81(11) 4 4
Ni9 B4 Ni2 122.8(3) 10_556 4
Ni2 B4 Ni2 77.79(19) 10_556 4
B5 B4 Ni8 68.0(2) . 16_556
B9 B4 Ni8 138.01(12) . 16_556
Ni1 B4 Ni8 72.90(16) 6_455 16_556
Ni9 B4 Ni8 81.16(10) 4 16_556
Ni9 B4 Ni8 136.4(3) 10_556 16_556
Ni2 B4 Ni8 147.5(3) 10_556 16_556
Ni2 B4 Ni8 90.98(9) 4 16_556
B5 B4 Ni8 68.0(2) . 6_455
B9 B4 Ni8 138.01(12) . 6_455
Ni1 B4 Ni8 72.90(16) 6_455 6_455
Ni9 B4 Ni8 136.4(3) 4 6_455
Ni9 B4 Ni8 81.16(10) 10_556 6_455
Ni2 B4 Ni8 90.98(9) 10_556 6_455
Ni2 B4 Ni8 147.5(3) 4 6_455
Ni8 B4 Ni8 82.30(19) 16_556 6_455
B4 B5 Ni7 120.30(14) . 16_556
B4 B5 Ni7 120.30(14) . 6_455
Ni7 B5 Ni7 119.3(3) 16_556 6_455
B4 B5 Ni3 124.6(3) . 6_455
Ni7 B5 Ni3 74.55(16) 16_556 6_455
Ni7 B5 Ni3 74.55(16) 6_455 6_455
B4 B5 Ni9 61.97(19) . 10_556
Ni7 B5 Ni9 140.2(3) 16_556 10_556
Ni7 B5 Ni9 71.06(7) 6_455 10_556
Ni3 B5 Ni9 140.63(9) 6_455 10_556
B4 B5 Ni9 61.97(19) . 4
Ni7 B5 Ni9 71.06(7) 16_556 4
Ni7 B5 Ni9 140.2(3) 6_455 4
Ni3 B5 Ni9 140.63(9) 6_455 4
Ni9 B5 Ni9 78.57(18) 10_556 4
B4 B5 Ni8 63.9(2) . 16_556
Ni7 B5 Ni8 71.79(7) 16_556 16_556
Ni7 B5 Ni8 142.0(3) 6_455 16_556
Ni3 B5 Ni8 74.29(16) 6_455 16_556
Ni9 B5 Ni8 125.9(3) 10_556 16_556
Ni9 B5 Ni8 77.24(11) 4 16_556
B4 B5 Ni8 63.9(2) . 6_455
Ni7 B5 Ni8 142.0(3) 16_556 6_455
Ni7 B5 Ni8 71.79(7) 6_455 6_455
Ni3 B5 Ni8 74.29(16) 6_455 6_455
Ni9 B5 Ni8 77.24(11) 10_556 6_455
Ni9 B5 Ni8 125.9(3) 4 6_455
Ni8 B5 Ni8 79.19(18) 16_556 6_455
B4 B5 Ni6 117.6(3) . .
Ni7 B5 Ni6 75.19(16) 16_556 .
Ni7 B5 Ni6 75.19(16) 6_455 .
Ni3 B5 Ni6 117.8(3) 6_455 .
Ni9 B5 Ni6 70.88(15) 10_556 .
Ni9 B5 Ni6 70.88(15) 4 .
Ni8 B5 Ni6 139.86(10) 16_556 .
Ni8 B5 Ni6 139.86(10) 6_455 .
B3 B6 Ni11 126.5(3) . .
B3 B6 Ni9 118.2(2) . .
Ni11 B6 Ni9 73.46(13) . .
B3 B6 Ni6 117.9(2) . 10_656
Ni11 B6 Ni6 115.52(18) . 10_656
Ni9 B6 Ni6 74.47(13) . 10_656
B3 B6 Ni4 120.6(2) . 4
Ni11 B6 Ni4 76.06(12) . 4
Ni9 B6 Ni4 121.01(19) . 4
Ni6 B6 Ni4 75.11(13) 10_656 4
B3 B6 Ni4 64.47(17) . .
Ni11 B6 Ni4 75.70(13) . .
Ni9 B6 Ni4 140.7(2) . .
Ni6 B6 Ni4 142.29(19) 10_656 .
Ni4 B6 Ni4 73.18(12) 4 .
B3 B6 Ni5 61.50(17) . 15
Ni11 B6 Ni5 142.71(19) . 15
Ni9 B6 Ni5 139.7(2) . 15
Ni6 B6 Ni5 72.32(12) 10_656 15
Ni4 B6 Ni5 71.00(12) 4 15
Ni4 B6 Ni5 78.43(13) . 15
B3 B6 Ni7 59.98(16) . 13
Ni11 B6 Ni7 137.56(19) . 13
Ni9 B6 Ni7 69.39(11) . 13
Ni6 B6 Ni7 73.28(12) 10_656 13
Ni4 B6 Ni7 141.9(2) 4 13
Ni4 B6 Ni7 124.27(18) . 13
Ni5 B6 Ni7 79.55(12) 15 13
B3 B6 Ni8 62.42(17) . .
Ni11 B6 Ni8 75.94(13) . .
Ni9 B6 Ni8 71.36(12) . .
Ni6 B6 Ni8 138.65(18) 10_656 .
Ni4 B6 Ni8 143.76(19) 4 .
Ni4 B6 Ni8 77.97(13) . .
Ni5 B6 Ni8 123.92(18) 15 .
Ni7 B6 Ni8 73.39(11) 13 .
Ni10 B7 Ni9 134.9(2) . .
Ni10 B7 Ni7 135.8(2) . .
Ni9 B7 Ni7 89.25(15) . .
Ni10 B7 Ni5 71.89(13) . .
Ni9 B7 Ni5 133.6(2) . .
Ni7 B7 Ni5 75.06(13) . .
Ni10 B7 Ni10 71.44(12) . 4
Ni9 B7 Ni10 74.89(14) . 4
Ni7 B7 Ni10 133.5(2) . 4
Ni5 B7 Ni10 84.92(15) . 4
Ni10 B7 Ni8 116.30(19) . .
Ni9 B7 Ni8 72.76(13) . .
Ni7 B7 Ni8 71.92(12) . .
Ni5 B7 Ni8 137.0(2) . .
Ni10 B7 Ni8 138.1(2) 4 .
Ni10 B7 Ni3 71.83(13) . .
Ni9 B7 Ni3 143.5(2) . .
Ni7 B7 Ni3 70.27(13) . .
Ni5 B7 Ni3 71.17(13) . .
Ni10 B7 Ni3 140.83(19) 4 .
Ni8 B7 Ni3 72.24(13) . .
Ni10 B7 Ni11 71.14(12) . .
Ni9 B7 Ni11 69.68(13) . .
Ni7 B7 Ni11 144.2(2) . .
Ni5 B7 Ni11 140.27(19) . .
Ni10 B7 Ni11 69.98(12) 4 .
Ni8 B7 Ni11 74.19(13) . .
Ni3 B7 Ni11 109.83(17) . .
Ni10 B7 Ni2 122.07(18) . .
Ni9 B7 Ni2 67.22(12) . .
Ni7 B7 Ni2 66.99(11) . .
Ni5 B7 Ni2 66.48(11) . .
Ni10 B7 Ni2 66.56(12) 4 .
Ni8 B7 Ni2 121.63(17) . .
Ni3 B7 Ni2 125.52(17) . .
Ni11 B7 Ni2 124.63(19) . .
B3 B8 B3 122.9(5) . 3_565
B3 B8 Ni7 135.19(15) . 15
B3 B8 Ni7 65.19(12) 3_565 15
B3 B8 Ni7 65.19(12) . 13
B3 B8 Ni7 135.19(15) 3_565 13
Ni7 B8 Ni7 144.7(4) 15 13
B3 B8 Ni5 64.97(12) . 15
B3 B8 Ni5 135.42(15) 3_565 15
Ni7 B8 Ni5 80.24(11) 15 15
Ni7 B8 Ni5 89.19(13) 13 15
B3 B8 Ni5 135.42(15) . 13
B3 B8 Ni5 64.97(12) 3_565 13
Ni7 B8 Ni5 89.19(13) 15 13
Ni7 B8 Ni5 80.24(11) 13 13
Ni5 B8 Ni5 144.8(4) 15 13
B3 B8 Ni2 69.3(2) . 13
B3 B8 Ni2 69.0(2) 3_565 13
Ni7 B8 Ni2 133.9(2) 15 13
Ni7 B8 Ni2 76.02(8) 13 13
Ni5 B8 Ni2 134.0(2) 15 13
Ni5 B8 Ni2 75.91(8) 13 13
B3 B8 Ni2 69.0(2) . 15
B3 B8 Ni2 69.3(2) 3_565 15
Ni7 B8 Ni2 76.02(8) 15 15
Ni7 B8 Ni2 133.9(2) 13 15
Ni5 B8 Ni2 75.91(8) 15 15
Ni5 B8 Ni2 134.0(2) 13 15
Ni2 B8 Ni2 83.7(3) 13 15
B3 B8 Zn2 118.5(3) . 5
B3 B8 Zn2 118.5(3) 3_565 5
Ni7 B8 Zn2 72.3(2) 15 5
Ni7 B8 Zn2 72.3(2) 13 5
Ni5 B8 Zn2 72.4(2) 15 5
Ni5 B8 Zn2 72.4(2) 13 5
Ni2 B8 Zn2 138.17(14) 13 5
Ni2 B8 Zn2 138.17(14) 15 5
B1 B9 B4 119.7(5) . .
B1 B9 Ni9 136.00(17) . 4
B4 B9 Ni9 65.9(3) . 4
B1 B9 Ni9 136.00(17) . 10_556
B4 B9 Ni9 65.9(3) . 10_556
Ni9 B9 Ni9 87.6(3) 4 10_556
B1 B9 Ni10 66.2(3) . 11
B4 B9 Ni10 135.06(16) . 11
Ni9 B9 Ni10 144.3(4) 4 11
Ni9 B9 Ni10 80.69(12) 10_556 11
B1 B9 Ni10 66.2(3) . .
B4 B9 Ni10 135.06(16) . .
Ni9 B9 Ni10 80.69(12) 4 .
Ni9 B9 Ni10 144.3(4) 10_556 .
Ni10 B9 Ni10 89.5(3) 11 .
B1 B9 Ni2 68.5(3) . 10_556
B4 B9 Ni2 67.2(3) . 10_556
Ni9 B9 Ni2 133.0(4) 4 10_556
Ni9 B9 Ni2 76.61(14) 10_556 10_556
Ni10 B9 Ni2 76.77(14) 11 10_556
Ni10 B9 Ni2 134.4(4) . 10_556
B1 B9 Ni2 68.5(3) . 4
B4 B9 Ni2 67.2(3) . 4
Ni9 B9 Ni2 76.61(14) 4 4
Ni9 B9 Ni2 133.0(4) 10_556 4
Ni10 B9 Ni2 134.4(4) 11 4
Ni10 B9 Ni2 76.77(14) . 4
Ni2 B9 Ni2 82.5(3) 10_556 4
B1 B9 Zn1 119.5(4) . .
B4 B9 Zn1 120.8(4) . .
Ni9 B9 Zn1 72.4(2) 4 .
Ni9 B9 Zn1 72.4(2) 10_556 .
Ni10 B9 Zn1 71.9(2) 11 .
Ni10 B9 Zn1 71.9(2) . .
Ni2 B9 Zn1 138.73(15) 10_556 .
Ni2 B9 Zn1 138.73(15) 4 .

loop_
_geom_bond_atom_site_label_1
_geom_bond_atom_site_label_2
_geom_bond_distance
_geom_bond_site_symmetry_2
Zn1 Ni3 2.5287(8) .
Zn1 Ni6 2.5355(8) .
Zn1 B9 2.553(8) .
Zn1 Ni11 2.6379 .
Zn1 Ni11 2.6379 10_556
Zn1 Ni4 2.6419(6) .
Zn1 Ni4 2.6419(6) 11
Zn1 Ni8 2.6485(6) 11
Zn1 Ni8 2.6485(6) .
Zn1 Ni10 2.7152(6) 11
Zn1 Ni10 2.7152(6) .
Zn1 Ni9 2.7291(7) 4
Zn2 B8 2.398(8) 13
Zn2 B8 2.398(8) 5_445
Zn2 Ni6 2.5506(6) 6_454
Zn2 Ni6 2.5506(6) 14_546
Zn2 Ni7 2.6247(4) .
Zn2 Ni7 2.6247(4) 9
Zn2 Ni7 2.6247(4) 11
Zn2 Ni7 2.6247(4) 3
Zn2 Ni5 2.6288(4) 9
Zn2 Ni5 2.6288(4) .
Zn2 Ni5 2.6288(4) 11
Zn2 Ni5 2.6288(4) 3
Ni1 B1 1.992(6) 14_556
Ni1 B4 1.992(6) 6_454
Ni1 B3 2.007(4) 11
Ni1 B3 2.007(4) .
Ni1 Ni4 2.4755(7) .
Ni1 Ni4 2.4755(7) 11
Ni1 Ni8 2.4794(7) 11
Ni1 Ni8 2.4794(7) .
Ni1 Ni2 2.5088(7) 7_455
Ni1 Ni2 2.5088(7) 13
Ni1 Ni2 2.5175(7) 15
Ni1 Ni2 2.5175(7) 5_455
Ni2 B9 2.034(6) 10_656
Ni2 B8 2.045(6) 13
Ni2 B4 2.137(4) 10_656
Ni2 B1 2.156(5) 10_656
Ni2 B3 2.187(4) 15_545
Ni2 B3 2.195(4) 13
Ni2 B7 2.396(4) .
Ni2 Ni7 2.5029(6) .
Ni2 Ni5 2.5034(6) .
Ni2 Ni9 2.5045(6) .
Ni2 Ni1 2.5088(7) 13
Ni2 Ni10 2.5115(6) 4
Ni3 B5 2.096(6) 6_454
Ni3 B2 2.170(5) .
Ni3 B7 2.258(4) .
Ni3 B7 2.258(4) 11
Ni3 Ni7 2.5223(6) 11
Ni3 Ni7 2.5223(6) .
Ni3 Ni10 2.5602(7) .
Ni3 Ni10 2.5602(7) 11
Ni3 Ni5 2.5703(6) 11
Ni3 Ni5 2.5703(6) .
Ni3 Ni8 2.6233(7) .
Ni4 B3 2.148(4) .
Ni4 B6 2.165(4) 4
Ni4 B6 2.182(4) .
Ni4 B1 2.184(4) 14_556
Ni4 B2 2.205(4) 14_556
Ni4 Ni5 2.5242(6) 14_556
Ni4 Ni4 2.5907(9) 4
Ni4 Ni11 2.6220(6) .
Ni4 Ni6 2.6372(7) .
Ni4 Ni5 2.7588(6) 15
Ni5 B8 2.025(2) 13
Ni5 B3 2.062(4) 15_545
Ni5 B2 2.077(3) .
Ni5 B7 2.157(4) .
Ni5 B6 2.182(4) 15_545
Ni5 Ni10 2.5002(6) .
Ni5 Ni4 2.5242(6) 14_546
Ni5 Ni6 2.5629(6) 14_546
Ni5 Ni7 2.6059(6) .
Ni6 B2 2.158(5) 14_556
Ni6 B6 2.162(4) 10_556
Ni6 B6 2.162(4) 4
Ni6 B5 2.247(6) .
Ni6 Zn2 2.5506(6) 6_455
Ni6 Ni5 2.5629(6) 14_556
Ni6 Ni5 2.5629(6) 8_455
Ni6 Ni9 2.5751(7) 10_556
Ni6 Ni9 2.5751(7) 4
Ni6 Ni7 2.6369(6) 16_556
Ni6 Ni7 2.6369(6) 6_455
Ni7 B8 2.019(2) 13
Ni7 B3 2.065(4) 13
Ni7 B5 2.069(3) 6_454
Ni7 B7 2.121(4) .
Ni7 B6 2.255(4) 13
Ni7 Ni9 2.4787(6) 13
Ni7 Ni8 2.5327(6) .
Ni7 Ni6 2.6369(6) 6_454
Ni8 B3 2.149(4) .
Ni8 B4 2.174(4) 6_454
Ni8 B7 2.191(4) .
Ni8 B5 2.244(4) 6_454
Ni8 B6 2.274(4) .
Ni8 Ni9 2.5510(6) .
Ni8 Ni11 2.6883(4) .
Ni8 Ni7 2.7061(6) 13
Ni9 B9 2.006(6) 10_656
Ni9 B4 2.083(4) 10_656
Ni9 B6 2.093(4) .
Ni9 B7 2.108(4) .
Ni9 B5 2.193(4) 10_656
Ni9 Ni7 2.4787(6) 13
Ni9 Ni11 2.5016(4) .
Ni9 Ni6 2.5751(7) 10_656
Ni9 Ni10 2.6003(6) 4
Ni9 Zn1 2.7291(7) 10_656
Ni10 B9 2.010(6) .
Ni10 B1 2.080(4) .
Ni10 B7 2.101(4) .
Ni10 B7 2.168(4) 4
Ni10 B2 2.226(4) .
Ni10 Ni10 2.4930(9) 4
Ni10 Ni2 2.5115(6) 4
Ni10 Ni11 2.5431(7) .
Ni10 Ni9 2.6003(6) 4
Ni11 B6 2.090(4) 4
Ni11 B6 2.090(4) .
Ni11 B7 2.265(4) .
Ni11 B7 2.265(4) 4
Ni11 Ni9 2.5016(4) 4
Ni11 Ni10 2.5431(7) 4
Ni11 Ni4 2.6220(6) 4
Ni11 Zn1 2.6379 10_656
B1 B9 1.781(10) .
B1 B2 1.797(8) .
B1 Ni1 1.992(6) 14_546
B1 Ni10 2.080(4) 11
B1 Ni2 2.156(5) 4
B1 Ni2 2.156(5) 10_556
B1 Ni4 2.184(4) 8_445
B1 Ni4 2.184(4) 14_546
B2 Ni5 2.077(3) 11
B2 Ni6 2.158(5) 14_546
B2 Ni4 2.205(4) 8_445
B2 Ni4 2.205(4) 14_546
B2 Ni10 2.226(4) 11
B3 B6 1.800(5) .
B3 B8 1.799(5) .
B3 Ni5 2.062(4) 15
B3 Ni7 2.065(4) 13
B3 Ni2 2.187(4) 15
B3 Ni2 2.195(4) 13
B4 B5 1.800(8) .
B4 B9 1.812(10) .
B4 Ni1 1.992(6) 6_455
B4 Ni9 2.083(4) 4
B4 Ni9 2.083(4) 10_556
B4 Ni2 2.137(4) 10_556
B4 Ni2 2.137(4) 4
B4 Ni8 2.174(4) 16_556
B4 Ni8 2.174(4) 6_455
B5 Ni7 2.069(3) 16_556
B5 Ni7 2.069(3) 6_455
B5 Ni3 2.096(6) 6_455
B5 Ni9 2.193(4) 10_556
B5 Ni9 2.193(4) 4
B5 Ni8 2.244(4) 16_556
B5 Ni8 2.244(4) 6_455
B6 Ni6 2.162(4) 10_656
B6 Ni4 2.165(4) 4
B6 Ni5 2.182(4) 15
B6 Ni7 2.255(4) 13
B7 Ni10 2.168(4) 4
B8 B3 1.799(5) 3_565
B8 Ni7 2.019(2) 15
B8 Ni7 2.019(2) 13
B8 Ni5 2.025(2) 15
B8 Ni5 2.025(2) 13
B8 Ni2 2.045(6) 13
B8 Ni2 2.045(6) 15
B8 Zn2 2.398(8) 5
B9 Ni9 2.006(6) 4
B9 Ni9 2.006(6) 10_556
B9 Ni10 2.010(6) 11
B9 Ni2 2.034(6) 10_556
B9 Ni2 2.034(6) 4
